data_7026811
loop_
_publ_author_name
'Streubel, Rainer'
'P\'erez, Janaina Marinas'
'Helten, Holger'
'Daniels, J\"org'
'Nieger, Martin'

_publ_section_title
;
 Developing click reactions of a 3-ferrocenyl-2H-azaphosphirene complex.
;
_journal_issue 47
_journal_name_full 'Dalton transactions (Cambridge, England : 2003)'
_journal_page_first 11445
_journal_page_last 11450
_journal_paper_doi 10.1039/c0dt00730g
_journal_volume 39
_journal_year 2010
_chemical_formula_sum 'C26 H34 Fe N3 O5 P Si2 W'
_chemical_formula_weight 795.41
_chemical_name_common "joerg142 H.Helten ''HHE-DR05'' 100K 13.02.08"
_chemical_name_systematic
;
?
;
_space_group_IT_number 14
_symmetry_cell_setting monoclinic
_symmetry_space_group_name_Hall '-P 2yn'
_symmetry_space_group_name_H-M 'P 1 21/n 1'
_atom_sites_solution_hydrogens geom
_atom_sites_solution_primary direct
_atom_sites_solution_secondary difmap
_audit_creation_method SHELXL-97
_cell_angle_alpha 90.00
_cell_angle_beta 103.387(2)
_cell_angle_gamma 90.00
_cell_formula_units_Z 4
_cell_length_a 16.0145(5)
_cell_length_b 12.3033(4)
_cell_length_c 16.1955(3)
_cell_measurement_reflns_used 17522
_cell_measurement_temperature 293(2)
_cell_measurement_theta_max 27.485
_cell_measurement_theta_min 0.998
_cell_volume 3104.31(15)
_computing_cell_refinement 'HKL Scalepack (Otwinowski & Minor 1997)'
_computing_data_collection 'Collect (Bruker AXS BV, 1997-2004)'
_computing_data_reduction 'HKL Denzo/Scalepack(Otwinowski & Minor 1997)'
_computing_structure_refinement 'SHELXL-97 (Sheldrick, 1997)'
_diffrn_ambient_temperature 293(2)
_diffrn_detector_area_resol_mean 9
_diffrn_measured_fraction_theta_full 0.963
_diffrn_measured_fraction_theta_max 0.963
_diffrn_measurement_device_type KappaCCD
_diffrn_measurement_method 'CCD rotation images, thick slices'
_diffrn_radiation_monochromator graphite
_diffrn_radiation_source 'fine-focus sealed tube'
_diffrn_radiation_type MoK\a
_diffrn_radiation_wavelength 0.71073
_diffrn_reflns_av_R_equivalents 0.0336
_diffrn_reflns_av_sigmaI/netI 0.0371
_diffrn_reflns_limit_h_max 19
_diffrn_reflns_limit_h_min -20
_diffrn_reflns_limit_k_max 15
_diffrn_reflns_limit_k_min -14
_diffrn_reflns_limit_l_max 20
_diffrn_reflns_limit_l_min -18
_diffrn_reflns_number 21506
_diffrn_reflns_theta_full 27.47
_diffrn_reflns_theta_max 27.47
_diffrn_reflns_theta_min 2.61
_exptl_absorpt_coefficient_mu 4.337
_exptl_absorpt_correction_T_max 0.5090
_exptl_absorpt_correction_T_min 0.2203
_exptl_absorpt_correction_type analytical
_exptl_absorpt_process_details
;
(see. N.W. Alcock (1970). Cryst. Computing, p271)
;
_exptl_crystal_colour red
_exptl_crystal_density_diffrn 1.702
_exptl_crystal_density_method 'not measured'
_exptl_crystal_description prism
_exptl_crystal_F_000 1576
_exptl_crystal_size_max 0.50
_exptl_crystal_size_mid 0.18
_exptl_crystal_size_min 0.18
_refine_diff_density_max 3.694
_refine_diff_density_min -1.404
_refine_diff_density_rms 0.113
_refine_ls_extinction_method none
_refine_ls_goodness_of_fit_ref 1.051
_refine_ls_hydrogen_treatment mixed
_refine_ls_matrix_type full
_refine_ls_number_parameters 387
_refine_ls_number_reflns 6845
_refine_ls_number_restraints 0
_refine_ls_restrained_S_all 1.051
_refine_ls_R_factor_all 0.0317
_refine_ls_R_factor_gt 0.0257
_refine_ls_shift/su_max 0.003
_refine_ls_shift/su_mean 0.000
_refine_ls_structure_factor_coef Fsqd
_refine_ls_weighting_details 'calc w=1/[\s^2^(Fo^2^)+(0.0205P)^2^+5.3885P] where P=(Fo^2^+2Fc^2^)/3'
_refine_ls_weighting_scheme calc
_refine_ls_wR_factor_gt 0.0594
_refine_ls_wR_factor_ref 0.0613
_reflns_number_gt 6005
_reflns_number_total 6845
_reflns_threshold_expression >2sigma(I)
_cod_data_source_file c0dt00730g.txt
_cod_data_source_block joerg142
_cod_original_sg_symbol_H-M P21/n
_cod_database_code 7026811

loop_
_symmetry_equiv_pos_as_xyz
'x, y, z'
'-x+1/2, y+1/2, -z+1/2'
'-x, -y, -z'
'x-1/2, -y-1/2, z-1/2'

loop_
_atom_site_label
_atom_site_type_symbol
_atom_site_fract_x
_atom_site_fract_y
_atom_site_fract_z
_atom_site_U_iso_or_equiv
_atom_site_adp_type
_atom_site_occupancy
_atom_site_symmetry_multiplicity
_atom_site_calc_flag
_atom_site_refinement_flags
W W 0.930165(8) 0.265909(10) 0.500693(7) 0.01269(5) Uani 1 1 d .
Fe Fe 0.66844(3) 0.27871(4) 0.72333(3) 0.01444(10) Uani 1 1 d .
P P 0.76943(5) 0.28411(6) 0.48438(5) 0.01081(16) Uani 1 1 d .
Si1 Si 0.70954(6) 0.03168(7) 0.45670(6) 0.01615(18) Uani 1 1 d .
Si2 Si 0.59939(6) 0.22879(8) 0.35694(5) 0.01501(18) Uani 1 1 d .
N1 N 0.72575(17) 0.4568(2) 0.55827(16) 0.0139(5) Uani 1 1 d .
N2 N 0.73612(16) 0.3923(2) 0.42192(15) 0.0125(5) Uani 1 1 d .
N3 N 0.69288(18) 0.5703(2) 0.43769(16) 0.0171(6) Uani 1 1 d .
O1 O 1.13045(16) 0.2862(2) 0.52731(17) 0.0319(6) Uani 1 1 d .
O2 O 0.89907(18) 0.3823(3) 0.32030(18) 0.0451(8) Uani 1 1 d .
O3 O 0.93701(19) 0.4943(2) 0.5941(2) 0.0406(7) Uani 1 1 d .
O4 O 0.95890(16) 0.1397(2) 0.67613(15) 0.0244(5) Uani 1 1 d .
O5 O 0.94780(18) 0.0453(2) 0.40290(18) 0.0360(7) Uani 1 1 d .
C1 C 0.74853(19) 0.3576(3) 0.57784(18) 0.0121(6) Uani 1 1 d .
C2 C 0.71876(19) 0.4720(3) 0.46861(18) 0.0123(6) Uani 1 1 d .
C3 C 0.68253(19) 0.1823(3) 0.45683(19) 0.0131(6) Uani 1 1 d .
H3 H 0.6520 0.1892 0.5025 0.016 Uiso 1 1 calc R
C4 C 0.8043(2) -0.0176(3) 0.5400(2) 0.0175(7) Uani 1 1 d .
H4A H 0.8122 -0.0941 0.5326 0.026 Uiso 1 1 calc R
H4B H 0.7942 -0.0048 0.5953 0.026 Uiso 1 1 calc R
H4C H 0.8549 0.0208 0.5345 0.026 Uiso 1 1 calc R
C5 C 0.7287(3) -0.0111(3) 0.3522(2) 0.0341(10) Uani 1 1 d .
H5A H 0.7392 -0.0879 0.3529 0.051 Uiso 1 1 calc R
H5B H 0.7777 0.0269 0.3419 0.051 Uiso 1 1 calc R
H5C H 0.6791 0.0058 0.3081 0.051 Uiso 1 1 calc R
C6 C 0.6154(2) -0.0395(3) 0.4830(3) 0.0346(10) Uani 1 1 d .
H6A H 0.5639 -0.0196 0.4424 0.052 Uiso 1 1 calc R
H6B H 0.6106 -0.0186 0.5388 0.052 Uiso 1 1 calc R
H6C H 0.6236 -0.1167 0.4813 0.052 Uiso 1 1 calc R
C7 C 0.6522(2) 0.2529(3) 0.2666(2) 0.0232(8) Uani 1 1 d .
H7A H 0.6295 0.2029 0.2214 0.035 Uiso 1 1 calc R
H7B H 0.7130 0.2420 0.2857 0.035 Uiso 1 1 calc R
H7C H 0.6411 0.3260 0.2463 0.035 Uiso 1 1 calc R
C8 C 0.5150(2) 0.1222(3) 0.3208(2) 0.0247(8) Uani 1 1 d .
H8A H 0.4740 0.1479 0.2716 0.037 Uiso 1 1 calc R
H8B H 0.4863 0.1074 0.3655 0.037 Uiso 1 1 calc R
H8C H 0.5414 0.0569 0.3068 0.037 Uiso 1 1 calc R
C9 C 0.5373(2) 0.3476(3) 0.3844(2) 0.0227(7) Uani 1 1 d .
H9A H 0.5633 0.4140 0.3718 0.034 Uiso 1 1 calc R
H9B H 0.5378 0.3454 0.4438 0.034 Uiso 1 1 calc R
H9C H 0.4792 0.3441 0.3517 0.034 Uiso 1 1 calc R
C10 C 0.6875(2) 0.5937(3) 0.3481(2) 0.0216(7) Uani 1 1 d .
H10A H 0.7133 0.5354 0.3235 0.032 Uiso 1 1 calc R
H10B H 0.7172 0.6603 0.3432 0.032 Uiso 1 1 calc R
H10C H 0.6283 0.6008 0.3188 0.032 Uiso 1 1 calc R
C11 C 0.6722(2) 0.6587(3) 0.4884(2) 0.0211(7) Uani 1 1 d .
H11A H 0.6639 0.6308 0.5413 0.032 Uiso 1 1 calc R
H11B H 0.6205 0.6938 0.4583 0.032 Uiso 1 1 calc R
H11C H 0.7184 0.7103 0.4993 0.032 Uiso 1 1 calc R
C12 C 0.76408(19) 0.3160(3) 0.66396(19) 0.0132(6) Uani 1 1 d .
C13 C 0.7686(2) 0.2037(3) 0.6878(2) 0.0165(7) Uani 1 1 d .
H13 H 0.769(2) 0.149(3) 0.655(2) 0.020 Uiso 1 1 d .
C14 C 0.7803(2) 0.1970(3) 0.7769(2) 0.0186(7) Uani 1 1 d .
H14 H 0.785(2) 0.134(3) 0.809(2) 0.022 Uiso 1 1 d .
C15 C 0.7831(2) 0.3047(3) 0.8090(2) 0.0168(7) Uani 1 1 d .
H15 H 0.786(2) 0.322(3) 0.867(2) 0.020 Uiso 1 1 d .
C16 C 0.7724(2) 0.3784(3) 0.7404(2) 0.0145(6) Uani 1 1 d .
H16 H 0.772(2) 0.454(3) 0.745(2) 0.017 Uiso 1 1 d .
C17 C 0.5546(3) 0.2219(5) 0.6529(3) 0.0425(13) Uani 1 1 d .
H17 H 0.551(3) 0.190(4) 0.615(3) 0.051 Uiso 1 1 d .
C18 C 0.5663(3) 0.1873(4) 0.7385(3) 0.0436(12) Uani 1 1 d .
H18 H 0.568(3) 0.123(4) 0.756(3) 0.052 Uiso 1 1 d .
C19 C 0.5728(3) 0.2821(4) 0.7882(3) 0.0385(11) Uani 1 1 d .
H19 H 0.583(3) 0.287(4) 0.846(3) 0.046 Uiso 1 1 d .
C20 C 0.5658(3) 0.3725(4) 0.7345(3) 0.0363(10) Uani 1 1 d .
H20 H 0.567(3) 0.438(4) 0.748(3) 0.044 Uiso 1 1 d .
C21 C 0.5550(2) 0.3352(4) 0.6517(3) 0.0373(11) Uani 1 1 d .
H21 H 0.557(3) 0.378(4) 0.602(3) 0.045 Uiso 1 1 d .
C22 C 1.0575(2) 0.2783(3) 0.5171(2) 0.0215(7) Uani 1 1 d .
C23 C 0.9099(2) 0.3425(3) 0.3852(2) 0.0252(8) Uani 1 1 d .
C24 C 0.9336(2) 0.4122(3) 0.5613(2) 0.0229(8) Uani 1 1 d .
C25 C 0.9474(2) 0.1855(3) 0.6135(2) 0.0166(7) Uani 1 1 d .
C26 C 0.9378(2) 0.1231(3) 0.4381(2) 0.0231(8) Uani 1 1 d .

loop_
_atom_site_aniso_label
_atom_site_aniso_U_11
_atom_site_aniso_U_22
_atom_site_aniso_U_33
_atom_site_aniso_U_23
_atom_site_aniso_U_13
_atom_site_aniso_U_12
W 0.01076(7) 0.01572(8) 0.01180(7) 0.00108(5) 0.00304(5) -0.00087(5)
Fe 0.0168(2) 0.0174(2) 0.0104(2) -0.00165(17) 0.00587(17) -0.00417(18)
P 0.0126(4) 0.0110(4) 0.0092(4) 0.0000(3) 0.0031(3) -0.0001(3)
Si1 0.0158(4) 0.0115(4) 0.0198(4) -0.0036(4) 0.0015(3) -0.0008(3)
Si2 0.0124(4) 0.0194(5) 0.0124(4) -0.0001(3) 0.0010(3) -0.0008(3)
N1 0.0176(14) 0.0129(14) 0.0118(12) 0.0011(10) 0.0043(10) 0.0010(11)
N2 0.0145(13) 0.0125(13) 0.0113(12) 0.0021(10) 0.0044(10) 0.0006(10)
N3 0.0285(16) 0.0111(14) 0.0124(13) 0.0010(11) 0.0063(11) 0.0025(12)
O1 0.0133(13) 0.0466(18) 0.0348(15) -0.0030(13) 0.0036(11) -0.0026(12)
O2 0.0275(16) 0.076(2) 0.0342(16) 0.0326(16) 0.0114(12) 0.0103(15)
O3 0.0405(18) 0.0226(16) 0.059(2) -0.0150(14) 0.0120(14) -0.0106(13)
O4 0.0276(14) 0.0264(14) 0.0181(12) 0.0047(11) 0.0028(10) 0.0019(11)
O5 0.0373(16) 0.0318(16) 0.0435(17) -0.0147(14) 0.0189(13) 0.0018(13)
C1 0.0111(15) 0.0140(16) 0.0123(14) -0.0014(12) 0.0047(11) -0.0025(12)
C2 0.0117(15) 0.0159(16) 0.0098(14) 0.0019(12) 0.0031(11) -0.0015(12)
C3 0.0118(15) 0.0128(16) 0.0149(15) 0.0010(12) 0.0037(11) -0.0015(12)
C4 0.0198(17) 0.0143(17) 0.0188(16) -0.0007(13) 0.0049(13) 0.0008(13)
C5 0.039(2) 0.036(2) 0.0231(19) -0.0138(17) -0.0017(16) 0.0105(19)
C6 0.021(2) 0.0166(19) 0.062(3) 0.0096(18) 0.0007(18) -0.0040(15)
C7 0.0232(18) 0.032(2) 0.0138(16) -0.0027(14) 0.0032(13) -0.0027(15)
C8 0.0211(18) 0.027(2) 0.0234(18) 0.0031(15) 0.0006(14) -0.0018(15)
C9 0.0161(17) 0.029(2) 0.0208(17) 0.0013(15) -0.0002(13) 0.0038(15)
C10 0.032(2) 0.0169(18) 0.0167(16) 0.0063(14) 0.0063(14) 0.0043(15)
C11 0.0268(19) 0.0109(16) 0.0256(18) -0.0005(14) 0.0060(14) 0.0065(14)
C12 0.0137(15) 0.0135(16) 0.0129(14) 0.0001(12) 0.0044(11) 0.0009(12)
C13 0.0244(18) 0.0115(16) 0.0142(15) -0.0013(13) 0.0060(13) 0.0022(13)
C14 0.0301(19) 0.0126(16) 0.0134(15) 0.0029(13) 0.0057(13) 0.0015(14)
C15 0.0188(17) 0.0195(17) 0.0116(15) -0.0001(13) 0.0021(12) -0.0007(14)
C16 0.0157(16) 0.0121(17) 0.0155(15) -0.0008(13) 0.0032(12) 0.0000(12)
C17 0.023(2) 0.071(4) 0.036(2) -0.033(2) 0.0130(18) -0.023(2)
C18 0.034(2) 0.043(3) 0.060(3) 0.002(2) 0.024(2) -0.019(2)
C19 0.025(2) 0.071(3) 0.025(2) -0.004(2) 0.0157(16) -0.007(2)
C20 0.021(2) 0.042(3) 0.046(3) -0.009(2) 0.0086(17) 0.0027(19)
C21 0.0152(19) 0.064(3) 0.031(2) 0.008(2) 0.0023(15) -0.0032(19)
C22 0.0214(19) 0.026(2) 0.0170(16) -0.0010(14) 0.0044(13) -0.0012(14)
C23 0.0143(17) 0.035(2) 0.0273(19) 0.0059(17) 0.0075(14) 0.0018(15)
C24 0.0155(17) 0.025(2) 0.0271(18) -0.0004(16) 0.0030(14) -0.0056(14)
C25 0.0121(16) 0.0197(17) 0.0175(16) -0.0062(14) 0.0023(12) -0.0003(13)
C26 0.0191(18) 0.029(2) 0.0221(17) -0.0004(16) 0.0074(14) -0.0003(15)

loop_
_atom_type_symbol
_atom_type_description
_atom_type_scat_dispersion_real
_atom_type_scat_dispersion_imag
_atom_type_scat_source
C C 0.0033 0.0016 'International Tables Vol C Tables 4.2.6.8 and 6.1.1.4'
H H 0.0000 0.0000 'International Tables Vol C Tables 4.2.6.8 and 6.1.1.4'
Fe Fe 0.3463 0.8444 'International Tables Vol C Tables 4.2.6.8 and 6.1.1.4'
N N 0.0061 0.0033 'International Tables Vol C Tables 4.2.6.8 and 6.1.1.4'
O O 0.0106 0.0060 'International Tables Vol C Tables 4.2.6.8 and 6.1.1.4'
P P 0.1023 0.0942 'International Tables Vol C Tables 4.2.6.8 and 6.1.1.4'
Si Si 0.0817 0.0704 'International Tables Vol C Tables 4.2.6.8 and 6.1.1.4'
W W -0.8490 6.8722 'International Tables Vol C Tables 4.2.6.8 and 6.1.1.4'

loop_
_geom_angle_atom_site_label_1
_geom_angle_atom_site_label_2
_geom_angle_atom_site_label_3
_geom_angle
C22 W C25 89.74(13)
C22 W C24 87.50(14)
C25 W C24 90.80(13)
C22 W C26 87.45(14)
C25 W C26 90.92(13)
C24 W C26 174.65(13)
C22 W C23 91.58(14)
C25 W C23 177.97(14)
C24 W C23 90.80(15)
C26 W C23 87.60(15)
C22 W P 170.44(11)
C25 W P 93.42(9)
C24 W P 83.44(10)
C26 W P 101.51(10)
C23 W P 85.52(10)
C16 Fe C17 151.75(18)
C16 Fe C21 117.69(17)
C17 Fe C21 40.0(2)
C16 Fe C12 41.26(12)
C17 Fe C12 119.05(15)
C21 Fe C12 108.78(15)
C16 Fe C13 68.89(13)
C17 Fe C13 110.27(16)
C21 Fe C13 130.34(15)
C12 Fe C13 41.04(13)
C16 Fe C18 165.19(17)
C17 Fe C18 40.7(2)
C21 Fe C18 67.9(2)
C12 Fe C18 152.69(17)
C13 Fe C18 119.12(18)
C16 Fe C19 127.13(16)
C17 Fe C19 67.38(17)
C21 Fe C19 67.14(17)
C12 Fe C19 165.71(17)
C13 Fe C19 151.85(17)
C18 Fe C19 40.2(2)
C16 Fe C20 107.22(16)
C17 Fe C20 67.08(19)
C21 Fe C20 39.76(17)
C12 Fe C20 128.27(16)
C13 Fe C20 167.35(16)
C18 Fe C20 67.6(2)
C19 Fe C20 39.96(19)
C16 Fe C15 40.43(13)
C17 Fe C15 167.38(19)
C21 Fe C15 150.57(18)
C12 Fe C15 68.38(12)
C13 Fe C15 67.87(13)
C18 Fe C15 128.26(18)
C19 Fe C15 107.97(15)
C20 Fe C15 117.54(16)
C16 Fe C14 68.49(14)
C17 Fe C14 130.23(19)
C21 Fe C14 168.16(17)
C12 Fe C14 68.55(13)
C13 Fe C14 40.26(12)
C18 Fe C14 108.79(19)
C19 Fe C14 118.29(16)
C20 Fe C14 150.85(16)
C15 Fe C14 40.38(14)
N2 P C3 105.96(14)
N2 P C1 90.74(13)
C3 P C1 104.99(14)
N2 P W 107.78(9)
C3 P W 130.89(10)
C1 P W 109.14(10)
C5 Si1 C6 112.6(2)
C5 Si1 C4 106.53(16)
C6 Si1 C4 104.11(16)
C5 Si1 C3 111.16(17)
C6 Si1 C3 105.04(16)
C4 Si1 C3 117.31(14)
C7 Si2 C8 106.81(16)
C7 Si2 C9 114.89(17)
C8 Si2 C9 103.58(17)
C7 Si2 C3 110.68(15)
C8 Si2 C3 111.22(15)
C9 Si2 C3 109.43(14)
C1 N1 C2 108.7(3)
C2 N2 P 109.0(2)
C2 N3 C11 124.0(3)
C2 N3 C10 119.5(3)
C11 N3 C10 116.5(3)
N1 C1 C12 123.0(3)
N1 C1 P 110.7(2)
C12 C1 P 126.0(2)
N2 C2 N3 123.4(3)
N2 C2 N1 120.5(3)
N3 C2 N1 116.1(3)
P C3 Si1 120.10(16)
P C3 Si2 109.65(16)
Si1 C3 Si2 113.63(16)
P C3 H3 103.8
Si1 C3 H3 103.8
Si2 C3 H3 103.8
Si1 C4 H4A 109.5
Si1 C4 H4B 109.5
H4A C4 H4B 109.5
Si1 C4 H4C 109.5
H4A C4 H4C 109.5
H4B C4 H4C 109.5
Si1 C5 H5A 109.5
Si1 C5 H5B 109.5
H5A C5 H5B 109.5
Si1 C5 H5C 109.5
H5A C5 H5C 109.5
H5B C5 H5C 109.5
Si1 C6 H6A 109.5
Si1 C6 H6B 109.5
H6A C6 H6B 109.5
Si1 C6 H6C 109.5
H6A C6 H6C 109.5
H6B C6 H6C 109.5
Si2 C7 H7A 109.5
Si2 C7 H7B 109.5
H7A C7 H7B 109.5
Si2 C7 H7C 109.5
H7A C7 H7C 109.5
H7B C7 H7C 109.5
Si2 C8 H8A 109.5
Si2 C8 H8B 109.5
H8A C8 H8B 109.5
Si2 C8 H8C 109.5
H8A C8 H8C 109.5
H8B C8 H8C 109.5
Si2 C9 H9A 109.5
Si2 C9 H9B 109.5
H9A C9 H9B 109.5
Si2 C9 H9C 109.5
H9A C9 H9C 109.5
H9B C9 H9C 109.5
N3 C10 H10A 109.5
N3 C10 H10B 109.5
H10A C10 H10B 109.5
N3 C10 H10C 109.5
H10A C10 H10C 109.5
H10B C10 H10C 109.5
N3 C11 H11A 109.5
N3 C11 H11B 109.5
H11A C11 H11B 109.5
N3 C11 H11C 109.5
H11A C11 H11C 109.5
H11B C11 H11C 109.5
C13 C12 C16 107.1(3)
C13 C12 C1 125.8(3)
C16 C12 C1 126.9(3)
C13 C12 Fe 69.66(18)
C16 C12 Fe 69.14(17)
C1 C12 Fe 123.5(2)
C14 C13 C12 108.6(3)
C14 C13 Fe 70.5(2)
C12 C13 Fe 69.30(18)
C14 C13 H13 125(2)
C12 C13 H13 127(2)
Fe C13 H13 130(2)
C13 C14 C15 107.7(3)
C13 C14 Fe 69.21(19)
C15 C14 Fe 69.50(19)
C13 C14 H14 127(2)
C15 C14 H14 125(2)
Fe C14 H14 126(2)
C16 C15 C14 108.9(3)
C16 C15 Fe 69.03(18)
C14 C15 Fe 70.11(19)
C16 C15 H15 127(2)
C14 C15 H15 124(2)
Fe C15 H15 122(2)
C15 C16 C12 107.7(3)
C15 C16 Fe 70.54(19)
C12 C16 Fe 69.59(18)
C15 C16 H16 125(2)
C12 C16 H16 127(2)
Fe C16 H16 126(2)
C21 C17 C18 108.3(4)
C21 C17 Fe 70.0(2)
C18 C17 Fe 70.0(2)
C21 C17 H17 122(4)
C18 C17 H17 129(4)
Fe C17 H17 123(4)
C19 C18 C17 106.6(4)
C19 C18 Fe 70.0(2)
C17 C18 Fe 69.3(2)
C19 C18 H18 127(4)
C17 C18 H18 127(4)
Fe C18 H18 127(4)
C20 C19 C18 108.6(4)
C20 C19 Fe 70.1(2)
C18 C19 Fe 69.8(2)
C20 C19 H19 123(3)
C18 C19 H19 128(3)
Fe C19 H19 123(3)
C21 C20 C19 108.1(4)
C21 C20 Fe 69.6(2)
C19 C20 Fe 69.9(2)
C21 C20 H20 124(3)
C19 C20 H20 128(3)
Fe C20 H20 127(3)
C20 C21 C17 108.4(4)
C20 C21 Fe 70.6(2)
C17 C21 Fe 70.0(3)
C20 C21 H21 127(3)
C17 C21 H21 124(3)
Fe C21 H21 118(3)
O1 C22 W 179.2(3)
O2 C23 W 178.1(4)
O3 C24 W 178.3(3)
O4 C25 W 178.3(3)
O5 C26 W 175.2(3)

loop_
_geom_bond_atom_site_label_1
_geom_bond_atom_site_label_2
_geom_bond_distance
W C22 2.000(4)
W C25 2.040(3)
W C24 2.044(4)
W C26 2.046(4)
W C23 2.052(4)
W P 2.5359(8)
Fe C16 2.034(3)
Fe C17 2.037(4)
Fe C21 2.038(4)
Fe C12 2.040(3)
Fe C13 2.045(3)
Fe C18 2.046(4)
Fe C19 2.048(4)
Fe C20 2.050(4)
Fe C15 2.054(3)
Fe C14 2.062(4)
P N2 1.683(3)
P C3 1.849(3)
P C1 1.859(3)
Si1 C5 1.864(4)
Si1 C6 1.875(4)
Si1 C4 1.882(3)
Si1 C3 1.903(3)
Si2 C7 1.875(4)
Si2 C8 1.877(4)
Si2 C9 1.878(4)
Si2 C3 1.929(3)
N1 C1 1.292(4)
N1 C2 1.443(4)
N2 C2 1.307(4)
N3 C2 1.337(4)
N3 C11 1.447(4)
N3 C10 1.462(4)
O1 C22 1.145(4)
O2 C23 1.137(4)
O3 C24 1.137(4)
O4 C25 1.137(4)
O5 C26 1.145(4)
C1 C12 1.452(4)
C3 H3 0.9800
C4 H4A 0.9600
C4 H4B 0.9600
C4 H4C 0.9600
C5 H5A 0.9600
C5 H5B 0.9600
C5 H5C 0.9600
C6 H6A 0.9600
C6 H6B 0.9600
C6 H6C 0.9600
C7 H7A 0.9600
C7 H7B 0.9600
C7 H7C 0.9600
C8 H8A 0.9600
C8 H8B 0.9600
C8 H8C 0.9600
C9 H9A 0.9600
C9 H9B 0.9600
C9 H9C 0.9600
C10 H10A 0.9600
C10 H10B 0.9600
C10 H10C 0.9600
C11 H11A 0.9600
C11 H11B 0.9600
C11 H11C 0.9600
C12 C13 1.432(5)
C12 C16 1.436(4)
C13 C14 1.414(4)
C13 H13 0.86(4)
C14 C15 1.421(5)
C14 H14 0.92(4)
C15 C16 1.413(5)
C15 H15 0.96(4)
C16 H16 0.94(4)
C17 C21 1.395(7)
C17 C18 1.421(7)
C17 H17 0.72(5)
C18 C19 1.407(7)
C18 H18 0.84(5)
C19 C20 1.400(7)
C19 H19 0.91(5)
C20 C21 1.390(6)
C20 H20 0.83(5)
C21 H21 0.97(5)

loop_
_geom_torsion_atom_site_label_1
_geom_torsion_atom_site_label_2
_geom_torsion_atom_site_label_3
_geom_torsion_atom_site_label_4
_geom_torsion
C22 W P N2 46.0(6)
C25 W P N2 155.15(13)
C24 W P N2 64.74(14)
C26 W P N2 -113.21(14)
C23 W P N2 -26.59(15)
C22 W P C3 177.3(6)
C25 W P C3 -73.57(16)
C24 W P C3 -163.98(16)
C26 W P C3 18.07(17)
C23 W P C3 104.69(17)
C22 W P C1 -51.2(6)
C25 W P C1 57.94(14)
C24 W P C1 -32.48(15)
C26 W P C1 149.57(15)
C23 W P C1 -123.80(15)
C3 P N2 C2 109.9(2)
C1 P N2 C2 4.1(2)
W P N2 C2 -106.3(2)
C2 N1 C1 C12 178.0(3)
C2 N1 C1 P 4.2(3)
N2 P C1 N1 -5.0(2)
C3 P C1 N1 -111.8(2)
W P C1 N1 104.1(2)
N2 P C1 C12 -178.6(3)
C3 P C1 C12 74.7(3)
W P C1 C12 -69.5(3)
P N2 C2 N3 178.2(3)
P N2 C2 N1 -2.7(4)
C11 N3 C2 N2 179.0(3)
C10 N3 C2 N2 -3.3(5)
C11 N3 C2 N1 -0.1(5)
C10 N3 C2 N1 177.6(3)
C1 N1 C2 N2 -1.2(4)
C1 N1 C2 N3 177.9(3)
N2 P C3 Si1 143.96(17)
C1 P C3 Si1 -120.85(18)
W P C3 Si1 12.1(2)
N2 P C3 Si2 9.60(19)
C1 P C3 Si2 104.79(16)
W P C3 Si2 -122.29(12)
C5 Si1 C3 P -86.9(2)
C6 Si1 C3 P 151.0(2)
C4 Si1 C3 P 36.0(2)
C5 Si1 C3 Si2 45.8(2)
C6 Si1 C3 Si2 -76.3(2)
C4 Si1 C3 Si2 168.71(15)
C7 Si2 C3 P 56.4(2)
C8 Si2 C3 P 174.97(16)
C9 Si2 C3 P -71.2(2)
C7 Si2 C3 Si1 -81.1(2)
C8 Si2 C3 Si1 37.4(2)
C9 Si2 C3 Si1 151.28(17)
N1 C1 C12 C13 163.7(3)
P C1 C12 C13 -23.5(5)
N1 C1 C12 C16 -12.1(5)
P C1 C12 C16 160.7(3)
N1 C1 C12 Fe 75.8(4)
P C1 C12 Fe -111.4(3)
C16 Fe C12 C13 118.5(3)
C17 Fe C12 C13 -88.0(3)
C21 Fe C12 C13 -130.6(2)
C18 Fe C12 C13 -52.5(4)
C19 Fe C12 C13 158.5(6)
C20 Fe C12 C13 -170.6(2)
C15 Fe C12 C13 80.7(2)
C14 Fe C12 C13 37.12(19)
C17 Fe C12 C16 153.5(2)
C21 Fe C12 C16 110.9(2)
C13 Fe C12 C16 -118.5(3)
C18 Fe C12 C16 -171.0(4)
C19 Fe C12 C16 40.0(7)
C20 Fe C12 C16 70.9(3)
C15 Fe C12 C16 -37.83(19)
C14 Fe C12 C16 -81.4(2)
C16 Fe C12 C1 -121.3(3)
C17 Fe C12 C1 32.2(3)
C21 Fe C12 C1 -10.4(3)
C13 Fe C12 C1 120.2(3)
C18 Fe C12 C1 67.7(5)
C19 Fe C12 C1 -81.3(7)
C20 Fe C12 C1 -50.4(3)
C15 Fe C12 C1 -159.1(3)
C14 Fe C12 C1 157.3(3)
C16 C12 C13 C14 -0.6(4)
C1 C12 C13 C14 -177.0(3)
Fe C12 C13 C14 -59.8(2)
C16 C12 C13 Fe 59.2(2)
C1 C12 C13 Fe -117.2(3)
C16 Fe C13 C14 81.2(2)
C17 Fe C13 C14 -129.0(2)
C21 Fe C13 C14 -169.8(2)
C12 Fe C13 C14 119.6(3)
C18 Fe C13 C14 -85.0(3)
C19 Fe C13 C14 -49.3(4)
C20 Fe C13 C14 155.5(7)
C15 Fe C13 C14 37.6(2)
C16 Fe C13 C12 -38.40(18)
C17 Fe C13 C12 111.4(2)
C21 Fe C13 C12 70.6(3)
C18 Fe C13 C12 155.4(2)
C19 Fe C13 C12 -168.9(3)
C20 Fe C13 C12 35.8(8)
C15 Fe C13 C12 -82.0(2)
C14 Fe C13 C12 -119.6(3)
C12 C13 C14 C15 0.0(4)
Fe C13 C14 C15 -59.1(2)
C12 C13 C14 Fe 59.1(2)
C16 Fe C14 C13 -82.3(2)
C17 Fe C14 C13 72.7(3)
C21 Fe C14 C13 41.3(8)
C12 Fe C14 C13 -37.8(2)
C18 Fe C14 C13 113.2(2)
C19 Fe C14 C13 156.0(2)
C20 Fe C14 C13 -169.3(3)
C15 Fe C14 C13 -119.2(3)
C16 Fe C14 C15 36.93(19)
C17 Fe C14 C15 -168.0(2)
C21 Fe C14 C15 160.6(7)
C12 Fe C14 C15 81.4(2)
C13 Fe C14 C15 119.2(3)
C18 Fe C14 C15 -127.6(2)
C19 Fe C14 C15 -84.7(2)
C20 Fe C14 C15 -50.0(4)
C13 C14 C15 C16 0.6(4)
Fe C14 C15 C16 -58.3(2)
C13 C14 C15 Fe 58.9(2)
C17 Fe C15 C16 167.0(7)
C21 Fe C15 C16 -51.5(4)
C12 Fe C15 C16 38.59(19)
C13 Fe C15 C16 83.0(2)
C18 Fe C15 C16 -166.6(2)
C19 Fe C15 C16 -126.7(2)
C20 Fe C15 C16 -84.4(2)
C14 Fe C15 C16 120.5(3)
C16 Fe C15 C14 -120.5(3)
C17 Fe C15 C14 46.5(8)
C21 Fe C15 C14 -172.0(3)
C12 Fe C15 C14 -81.9(2)
C13 Fe C15 C14 -37.50(19)
C18 Fe C15 C14 72.9(3)
C19 Fe C15 C14 112.8(2)
C20 Fe C15 C14 155.1(2)
C14 C15 C16 C12 -1.0(4)
Fe C15 C16 C12 -59.9(2)
C14 C15 C16 Fe 58.9(2)
C13 C12 C16 C15 1.0(4)
C1 C12 C16 C15 177.4(3)
Fe C12 C16 C15 60.5(2)
C13 C12 C16 Fe -59.6(2)
C1 C12 C16 Fe 116.9(3)
C17 Fe C16 C15 -174.0(3)
C21 Fe C16 C15 154.2(2)
C12 Fe C16 C15 -118.4(3)
C13 Fe C16 C15 -80.2(2)
C18 Fe C16 C15 45.3(8)
C19 Fe C16 C15 73.0(3)
C20 Fe C16 C15 112.5(2)
C14 Fe C16 C15 -36.88(19)
C17 Fe C16 C12 -55.6(4)
C21 Fe C16 C12 -87.3(2)
C13 Fe C16 C12 38.21(18)
C18 Fe C16 C12 163.7(7)
C19 Fe C16 C12 -168.5(2)
C20 Fe C16 C12 -129.0(2)
C15 Fe C16 C12 118.4(3)
C14 Fe C16 C12 81.57(19)
C16 Fe C17 C21 -46.4(4)
C12 Fe C17 C21 -84.9(3)
C13 Fe C17 C21 -129.3(2)
C18 Fe C17 C21 119.2(4)
C19 Fe C17 C21 80.9(3)
C20 Fe C17 C21 37.4(3)
C15 Fe C17 C21 151.6(6)
C14 Fe C17 C21 -170.4(2)
C16 Fe C17 C18 -165.6(3)
C21 Fe C17 C18 -119.2(4)
C12 Fe C17 C18 155.9(3)
C13 Fe C17 C18 111.5(3)
C19 Fe C17 C18 -38.3(3)
C20 Fe C17 C18 -81.8(3)
C15 Fe C17 C18 32.4(8)
C14 Fe C17 C18 70.3(3)
C21 C17 C18 C19 0.6(5)
Fe C17 C18 C19 60.4(3)
C21 C17 C18 Fe -59.8(3)
C16 Fe C18 C19 35.1(9)
C17 Fe C18 C19 -117.5(4)
C21 Fe C18 C19 -80.2(3)
C12 Fe C18 C19 -168.6(3)
C13 Fe C18 C19 154.8(3)
C20 Fe C18 C19 -37.1(3)
C15 Fe C18 C19 71.1(3)
C14 Fe C18 C19 111.9(3)
C16 Fe C18 C17 152.6(6)
C21 Fe C18 C17 37.3(3)
C12 Fe C18 C17 -51.1(5)
C13 Fe C18 C17 -87.7(3)
C19 Fe C18 C17 117.5(4)
C20 Fe C18 C17 80.4(3)
C15 Fe C18 C17 -171.4(3)
C14 Fe C18 C17 -130.6(3)
C17 C18 C19 C20 -0.3(5)
Fe C18 C19 C20 59.6(3)
C17 C18 C19 Fe -59.9(3)
C16 Fe C19 C20 71.0(3)
C17 Fe C19 C20 -80.8(3)
C21 Fe C19 C20 -37.3(3)
C12 Fe C19 C20 38.9(7)
C13 Fe C19 C20 -171.8(3)
C18 Fe C19 C20 -119.6(4)
C15 Fe C19 C20 111.7(3)
C14 Fe C19 C20 154.4(2)
C16 Fe C19 C18 -169.4(3)
C17 Fe C19 C18 38.8(3)
C21 Fe C19 C18 82.4(3)
C12 Fe C19 C18 158.5(6)
C13 Fe C19 C18 -52.1(5)
C20 Fe C19 C18 119.6(4)
C15 Fe C19 C18 -128.7(3)
C14 Fe C19 C18 -86.0(3)
C18 C19 C20 C21 -0.1(5)
Fe C19 C20 C21 59.4(3)
C18 C19 C20 Fe -59.4(3)
C16 Fe C20 C21 112.8(3)
C17 Fe C20 C21 -37.6(3)
C12 Fe C20 C21 72.1(3)
C13 Fe C20 C21 42.8(9)
C18 Fe C20 C21 -81.9(3)
C19 Fe C20 C21 -119.3(4)
C15 Fe C20 C21 155.4(3)
C14 Fe C20 C21 -170.6(3)
C16 Fe C20 C19 -127.9(3)
C17 Fe C20 C19 81.6(3)
C21 Fe C20 C19 119.3(4)
C12 Fe C20 C19 -168.6(2)
C13 Fe C20 C19 162.1(7)
C18 Fe C20 C19 37.3(3)
C15 Fe C20 C19 -85.4(3)
C14 Fe C20 C19 -51.3(5)
C19 C20 C21 C17 0.4(5)
Fe C20 C21 C17 60.0(3)
C19 C20 C21 Fe -59.6(3)
C18 C17 C21 C20 -0.7(5)
Fe C17 C21 C20 -60.4(3)
C18 C17 C21 Fe 59.7(3)
C16 Fe C21 C20 -83.8(3)
C17 Fe C21 C20 119.0(4)
C12 Fe C21 C20 -127.9(3)
C13 Fe C21 C20 -168.7(3)
C18 Fe C21 C20 81.1(3)
C19 Fe C21 C20 37.4(3)
C15 Fe C21 C20 -48.8(4)
C14 Fe C21 C20 157.2(7)
C16 Fe C21 C17 157.2(2)
C12 Fe C21 C17 113.1(2)
C13 Fe C21 C17 72.3(3)
C18 Fe C21 C17 -37.9(3)
C19 Fe C21 C17 -81.5(3)
C20 Fe C21 C17 -119.0(4)
C15 Fe C21 C17 -167.8(3)
C14 Fe C21 C17 38.2(9)
C25 W C22 O1 -70(27)
C24 W C22 O1 21(27)
C26 W C22 O1 -161(27)
C23 W C22 O1 112(27)
P W C22 O1 40(28)
C22 W C23 O2 82(10)
C25 W C23 O2 -49(12)
C24 W C23 O2 169(10)
C26 W C23 O2 -6(10)
P W C23 O2 -107(10)
C22 W C24 O3 35(12)
C25 W C24 O3 125(12)
C26 W C24 O3 16(13)
C23 W C24 O3 -56(12)
P W C24 O3 -142(12)
C22 W C25 O4 -29(10)
C24 W C25 O4 -116(10)
C26 W C25 O4 59(10)
C23 W C25 O4 102(11)
P W C25 O4 160(10)
C22 W C26 O5 -13(4)
C25 W C26 O5 -103(4)
C24 W C26 O5 6(5)
C23 W C26 O5 78(4)
P W C26 O5 163(4)
